data_2018337
loop_
_publ_author_name
'Tabata, Hideyuki'
'Kubo, Natsuki'
'Okuno, Tsunehisa'

_publ_section_title
;
 Two polymorphs of
 <i>N</i>^1^,<i>N</i>^4^-bis(5-hydroxypenta-1,3-diynyl)-<i>N</i>^1^,<i>N</i>^4^-diphenylbenzene-1,4-diamine
;
_journal_coeditor_code UK3036
_journal_issue 12
_journal_name_full 'Acta Crystallographica Section C'
_journal_page_first o492
_journal_page_last o495
_journal_paper_doi 10.1107/S0108270111045951
_journal_volume 67
_journal_year 2011
_chemical_formula_iupac 'C28 H20 N2 O2'
_chemical_formula_moiety 'C28 H20 N2 O2'
_chemical_formula_sum 'C28 H20 N2 O2'
_chemical_formula_weight 416.46
_chemical_name_systematic
;
<i>N</i>^1^,<i>N</i>^4^-bis(5-hydroxypenta-1,3-diynyl)-
<i>N</i>^1^,<i>N</i>^4^-diphenylbenzene-1,4-diamine
;
_space_group_IT_number 14
_symmetry_cell_setting monoclinic
_symmetry_space_group_name_Hall '-P 2ybc'
_symmetry_space_group_name_H-M 'P 1 21/c 1'
_atom_sites_solution_hydrogens difmap
_atom_sites_solution_primary direct
_atom_sites_solution_secondary difmap
_cell_angle_alpha 90.0000
_cell_angle_beta 115.766(3)
_cell_angle_gamma 90.0000
_cell_formula_units_Z 4
_cell_length_a 15.530(4)
_cell_length_b 8.831(2)
_cell_length_c 17.108(4)
_cell_measurement_reflns_used 1658
_cell_measurement_temperature 100
_cell_measurement_theta_max 24.39
_cell_measurement_theta_min 2.66
_cell_volume 2113.0(9)
_computing_cell_refinement 'APEX2 (Bruker, 2010)'
_computing_data_collection 'APEX2 (Bruker, 2010)'
_computing_data_reduction 'SAINT (Bruker, 2004)'
_computing_molecular_graphics 'ORTEP-3 (Farrugia, 1997)'
_computing_publication_material 'enCIFer (Allen <i>et al.</i>, 2004)'
_computing_structure_refinement 'SHELXL97 (Sheldrick, 2008)'
_computing_structure_solution 'SHELXS97 (Sheldrick, 2008)'
_diffrn_ambient_temperature 100
_diffrn_detector_area_resol_mean 8.333
_diffrn_measured_fraction_theta_full 0.996
_diffrn_measured_fraction_theta_max 0.996
_diffrn_measurement_device_type 'Bruker APEXII CCD area-detector'
_diffrn_measurement_method '\f and \w scans'
_diffrn_radiation_monochromator 'Bruker Helios multilayer confocal mirror'
_diffrn_radiation_source 'Bruker TXS fine-focus rotating anode'
_diffrn_radiation_type MoK\a
_diffrn_radiation_wavelength 0.71073
_diffrn_reflns_av_R_equivalents 0.0457
_diffrn_reflns_av_sigmaI/netI 0.0614
_diffrn_reflns_limit_h_max 17
_diffrn_reflns_limit_h_min -20
_diffrn_reflns_limit_k_max 11
_diffrn_reflns_limit_k_min -11
_diffrn_reflns_limit_l_max 22
_diffrn_reflns_limit_l_min -10
_diffrn_reflns_number 11897
_diffrn_reflns_theta_full 27.48
_diffrn_reflns_theta_max 27.48
_diffrn_reflns_theta_min 1.46
_exptl_absorpt_coefficient_mu 0.083
_exptl_absorpt_correction_T_max 0.9959
_exptl_absorpt_correction_T_min 0.9820
_exptl_absorpt_correction_type empirical
_exptl_absorpt_process_details '(SADABS; Sheldrick, 1996)'
_exptl_crystal_colour 'pale yellow'
_exptl_crystal_density_diffrn 1.309
_exptl_crystal_density_method 'not measured'
_exptl_crystal_description plate
_exptl_crystal_F_000 872.00
_exptl_crystal_size_max 0.220
_exptl_crystal_size_mid 0.180
_exptl_crystal_size_min 0.050
_refine_diff_density_max 0.240
_refine_diff_density_min -0.240
_refine_ls_extinction_method none
_refine_ls_goodness_of_fit_ref 1.054
_refine_ls_hydrogen_treatment mixed
_refine_ls_number_parameters 366
_refine_ls_number_reflns 4826
_refine_ls_number_restraints 0
_refine_ls_R_factor_all 0.0812
_refine_ls_R_factor_gt 0.0478
_refine_ls_shift/su_max 0.001
_refine_ls_structure_factor_coef Fsqd
_refine_ls_weighting_details 'w = 1/[\s^2^(Fo^2^)+(0.0376P)^2^+0.2149P] where P=(Fo^2^+2Fc^2^)/3'
_refine_ls_weighting_scheme calc
_refine_ls_wR_factor_ref 0.1107
_reflns_number_gt 3150
_reflns_number_total 4826
_reflns_threshold_expression F^2^>2\s(F^2^)
_cod_data_source_file uk3036.cif
_cod_data_source_block II
_cod_original_sg_symbol_H-M 'P 21/c'
_cod_database_code 2018337
_cod_database_fobs_code 2018337

loop_
_symmetry_equiv_pos_as_xyz
'x, y, z'
'-x, y+1/2, -z+1/2'
'-x, -y, -z'
'x, -y-1/2, z-1/2'

loop_
_atom_site_type_symbol
_atom_site_label
_atom_site_fract_x
_atom_site_fract_y
_atom_site_fract_z
_atom_site_U_iso_or_equiv
_atom_site_adp_type
_atom_site_calc_flag
_atom_site_occupancy
_atom_site_symmetry_multiplicity
C C1 1.03768(11) 0.3145(2) 0.11216(11) 0.0209(4) Uani d 1.0 4
C C2 0.94865(12) 0.2728(2) 0.04859(11) 0.0229(4) Uani d 1.0 4
C C3 0.86699(12) 0.3425(2) 0.04507(11) 0.0225(4) Uani d 1.0 4
C C4 0.87482(11) 0.45533(19) 0.10439(11) 0.0206(4) Uani d 1.0 4
C C5 0.96434(12) 0.4980(2) 0.16704(11) 0.0232(4) Uani d 1.0 4
C C6 1.04539(12) 0.4265(2) 0.17084(11) 0.0234(4) Uani d 1.0 4
C C7 1.14378(12) 0.0863(2) 0.13764(11) 0.0217(4) Uani d 1.0 4
C C8 1.23015(12) 0.0255(2) 0.14516(11) 0.0255(5) Uani d 1.0 4
C C9 1.25180(13) -0.1247(3) 0.16747(12) 0.0278(5) Uani d 1.0 4
C C10 1.18896(13) -0.2173(3) 0.18286(12) 0.0279(5) Uani d 1.0 4
C C11 1.10368(13) -0.1573(3) 0.17540(12) 0.0283(5) Uani d 1.0 4
C C12 1.08064(12) -0.0063(2) 0.15286(11) 0.0241(4) Uani d 1.0 4
C C13 0.78335(11) 0.68605(19) 0.11052(10) 0.0206(4) Uani d 1.0 4
C C14 0.72482(12) 0.7443(2) 0.14613(11) 0.0231(4) Uani d 1.0 4
C C15 0.71310(12) 0.8996(2) 0.14847(11) 0.0258(5) Uani d 1.0 4
C C16 0.76090(12) 0.9980(3) 0.11736(12) 0.0269(5) Uani d 1.0 4
C C17 0.81998(12) 0.9385(3) 0.08321(11) 0.0259(5) Uani d 1.0 4
C C18 0.83178(12) 0.7839(2) 0.07967(11) 0.0229(4) Uani d 1.0 4
C C19 1.19491(12) 0.3343(2) 0.12125(11) 0.0223(4) Uani d 1.0 4
C C20 1.26101(12) 0.4081(2) 0.12431(11) 0.0234(4) Uani d 1.0 4
C C21 1.33644(12) 0.4927(2) 0.12635(11) 0.0224(4) Uani d 1.0 4
C C22 1.40161(12) 0.5654(2) 0.12702(11) 0.0237(4) Uani d 1.0 4
C C23 1.48274(14) 0.6529(3) 0.12949(13) 0.0300(5) Uani d 1.0 4
C C24 0.71811(12) 0.4367(2) 0.09782(11) 0.0221(4) Uani d 1.0 4
C C25 0.65215(12) 0.3618(2) 0.09357(11) 0.0229(4) Uani d 1.0 4
C C26 0.57875(12) 0.2715(2) 0.09088(11) 0.0225(4) Uani d 1.0 4
C C27 0.51492(12) 0.1910(2) 0.08721(11) 0.0244(4) Uani d 1.0 4
C C28 0.43735(13) 0.0928(3) 0.08334(12) 0.0259(5) Uani d 1.0 4
H H1 1.5138(17) 0.822(3) 0.2045(15) 0.064(8) Uiso d 1.0 4
H H2 0.4596(16) 0.095(3) 0.2016(15) 0.063(8) Uiso d 1.0 4
H H3 0.9435(12) 0.197(2) 0.0060(11) 0.025(5) Uiso d 1.0 4
H H4 0.8029(13) 0.3123(19) -0.0001(11) 0.0270 Uiso d 1.0 4
H H5 0.9680(12) 0.575(2) 0.2093(12) 0.028(5) Uiso d 1.0 4
H H6 1.1084(13) 0.453(2) 0.2153(11) 0.0281 Uiso d 1.0 4
H H7 1.2757(14) 0.095(3) 0.1354(12) 0.037(6) Uiso d 1.0 4
H H8 1.3132(13) -0.164(2) 0.1723(11) 0.032(5) Uiso d 1.0 4
H H9 1.2080(12) -0.324(2) 0.2000(11) 0.029(5) Uiso d 1.0 4
H H10 1.0567(13) -0.221(2) 0.1860(12) 0.033(6) Uiso d 1.0 4
H H11 1.0215(13) 0.034(2) 0.1467(11) 0.028(5) Uiso d 1.0 4
H H12 0.6919(13) 0.671(3) 0.1683(11) 0.032(6) Uiso d 1.0 4
H H13 0.6709(13) 0.939(2) 0.1730(11) 0.027(5) Uiso d 1.0 4
H H14 0.7526(13) 1.108(3) 0.1198(11) 0.0323 Uiso d 1.0 4
H H15 0.8509(12) 1.007(2) 0.0585(11) 0.027(5) Uiso d 1.0 4
H H16 0.8696(13) 0.741(2) 0.0538(11) 0.025(5) Uiso d 1.0 4
H H17 1.4598(15) 0.733(3) 0.0800(14) 0.052(7) Uiso d 1.0 4
H H18 1.5277(14) 0.585(3) 0.1198(12) 0.040(6) Uiso d 1.0 4
H H19 0.4259(13) 0.013(3) 0.0386(13) 0.037(6) Uiso d 1.0 4
H H20 0.3759(14) 0.158(3) 0.0639(12) 0.040(6) Uiso d 1.0 4
N N1 1.12345(9) 0.24282(16) 0.11683(9) 0.0225(4) Uani d 1.0 4
N N2 0.79082(9) 0.52556(16) 0.10306(9) 0.0221(4) Uani d 1.0 4
O O1 1.53518(9) 0.72606(16) 0.21136(8) 0.0279(3) Uani d 1.0 4
O O2 0.45732(9) 0.01895(15) 0.16366(8) 0.0278(3) Uani d 1.0 4

loop_
_atom_site_aniso_label
_atom_site_aniso_U_11
_atom_site_aniso_U_22
_atom_site_aniso_U_33
_atom_site_aniso_U_12
_atom_site_aniso_U_13
_atom_site_aniso_U_23
C1 0.0161(9) 0.0249(10) 0.0239(10) 0.0001(7) 0.0107(8) 0.0020(8)
C2 0.0236(10) 0.0234(10) 0.0225(10) -0.0024(8) 0.0106(8) -0.0003(8)
C3 0.0166(9) 0.0255(10) 0.0231(10) -0.0030(8) 0.0066(8) 0.0000(8)
C4 0.0161(9) 0.0225(10) 0.0246(10) -0.0012(7) 0.0101(8) 0.0016(8)
C5 0.0224(9) 0.0263(11) 0.0214(10) -0.0027(8) 0.0098(8) -0.0019(8)
C6 0.0170(9) 0.0278(11) 0.0236(10) -0.0045(8) 0.0070(8) -0.0004(8)
C7 0.0194(9) 0.0251(10) 0.0207(10) -0.0009(8) 0.0087(8) -0.0014(8)
C8 0.0204(9) 0.0286(11) 0.0302(11) -0.0005(8) 0.0136(8) -0.0003(8)
C9 0.0231(10) 0.0316(11) 0.0295(11) 0.0029(9) 0.0124(8) -0.0014(8)
C10 0.0295(11) 0.0259(11) 0.0263(11) 0.0010(9) 0.0103(9) -0.0006(9)
C11 0.0277(10) 0.0280(11) 0.0314(11) -0.0053(9) 0.0149(9) 0.0008(9)
C12 0.0188(9) 0.0287(11) 0.0265(11) -0.0018(8) 0.0113(8) -0.0016(8)
C13 0.0141(9) 0.0233(10) 0.0191(9) -0.0018(7) 0.0023(7) -0.0008(8)
C14 0.0155(9) 0.0282(11) 0.0233(10) -0.0020(8) 0.0062(8) -0.0016(8)
C15 0.0197(9) 0.0307(11) 0.0241(10) 0.0019(8) 0.0068(8) -0.0046(8)
C16 0.0220(10) 0.0233(11) 0.0271(11) 0.0001(8) 0.0029(8) -0.0028(8)
C17 0.0205(9) 0.0269(11) 0.0250(10) -0.0045(8) 0.0050(8) 0.0036(8)
C18 0.0172(9) 0.0280(11) 0.0223(10) 0.0011(8) 0.0074(8) -0.0011(8)
C19 0.0188(9) 0.0266(10) 0.0229(10) 0.0031(8) 0.0103(8) 0.0011(8)
C20 0.0188(9) 0.0260(10) 0.0254(10) 0.0024(8) 0.0096(8) 0.0013(8)
C21 0.0207(9) 0.0253(10) 0.0203(10) 0.0002(8) 0.0080(8) -0.0003(8)
C22 0.0214(9) 0.0240(10) 0.0264(10) -0.0010(8) 0.0111(8) 0.0001(8)
C23 0.0294(11) 0.0325(12) 0.0319(12) -0.0118(9) 0.0168(9) -0.0077(10)
C24 0.0176(9) 0.0244(10) 0.0244(10) -0.0002(8) 0.0093(8) -0.0005(8)
C25 0.0201(9) 0.0236(10) 0.0258(10) 0.0016(8) 0.0108(8) -0.0009(8)
C26 0.0186(9) 0.0252(10) 0.0236(10) 0.0018(8) 0.0091(8) 0.0002(8)
C27 0.0216(9) 0.0268(11) 0.0242(10) 0.0011(8) 0.0092(8) 0.0003(8)
C28 0.0210(10) 0.0304(11) 0.0245(11) -0.0063(9) 0.0083(8) 0.0016(9)
N1 0.0171(7) 0.0228(8) 0.0308(9) -0.0010(7) 0.0133(7) 0.0009(7)
N2 0.0156(7) 0.0220(9) 0.0291(9) -0.0020(6) 0.0101(7) -0.0009(7)
O1 0.0264(7) 0.0279(8) 0.0279(8) -0.0057(6) 0.0103(6) -0.0033(6)
O2 0.0305(7) 0.0279(8) 0.0261(8) -0.0048(6) 0.0134(6) 0.0007(6)

loop_
_atom_type_symbol
_atom_type_description
_atom_type_scat_dispersion_real
_atom_type_scat_dispersion_imag
_atom_type_scat_source
C C 0.0033 0.0016 'International Tables Vol C Tables 4.2.6.8 and 6.1.1.4'
H H 0.0000 0.0000 'International Tables Vol C Tables 4.2.6.8 and 6.1.1.4'
N N 0.0061 0.0033 'International Tables Vol C Tables 4.2.6.8 and 6.1.1.4'
O O 0.0106 0.0060 'International Tables Vol C Tables 4.2.6.8 and 6.1.1.4'

loop_
_geom_angle_atom_site_label_1
_geom_angle_atom_site_label_2
_geom_angle_atom_site_label_3
_geom_angle
_geom_angle_publ_flag
N1 C1 C2 120.55(17) no
N1 C1 C6 119.23(13) no
C2 C1 C6 120.22(18) no
C1 C2 C3 119.84(17) no
C1 C2 H3 120.2(10) no
C3 C2 H3 120.0(10) no
C2 C3 C4 119.89(14) no
C2 C3 H4 120.1(12) no
C4 C3 H4 120.0(12) no
N2 C4 C3 120.52(13) no
N2 C4 C5 119.54(17) no
C3 C4 C5 119.92(18) no
C4 C5 C6 119.83(18) no
C4 C5 H5 118.5(10) no
C6 C5 H5 121.6(10) no
C1 C6 C5 120.28(14) no
C1 C6 H6 118.8(13) no
C5 C6 H6 121.0(13) no
N1 C7 C8 119.61(18) no
N1 C7 C12 121.35(18) no
C8 C7 C12 119.02(17) no
C7 C8 C9 120.20(19) no
C7 C8 H7 117.7(12) no
C9 C8 H7 122.1(12) no
C8 C9 C10 120.9(2) no
C8 C9 H8 118.2(12) no
C10 C9 H8 120.9(12) no
C9 C10 C11 118.93(18) no
C9 C10 H9 118.3(13) no
C11 C10 H9 122.8(13) no
C10 C11 C12 121.0(2) no
C10 C11 H10 120.9(11) no
C12 C11 H10 118.2(11) no
C7 C12 C11 120.01(19) no
C7 C12 H11 119.2(12) no
C11 C12 H11 120.8(12) no
N2 C13 C14 119.83(17) no
N2 C13 C18 120.17(18) no
C14 C13 C18 119.96(17) no
C13 C14 C15 119.75(19) no
C13 C14 H12 117.8(12) no
C15 C14 H12 122.4(12) no
C14 C15 C16 120.6(2) no
C14 C15 H13 119.0(11) no
C16 C15 H13 120.5(11) no
C15 C16 C17 119.05(19) no
C15 C16 H14 120.0(14) no
C17 C16 H14 121.0(14) no
C16 C17 C18 121.1(2) no
C16 C17 H15 119.1(12) no
C18 C17 H15 119.7(12) no
C13 C18 C17 119.5(2) no
C13 C18 H16 118.0(12) no
C17 C18 H16 122.4(12) no
N1 C19 C20 176.1(2) yes
C19 C20 C21 179.0(2) yes
C20 C21 C22 179.1(2) yes
C21 C22 C23 178.83(17) yes
O1 C23 C22 112.5(2) no
O1 C23 H17 109.7(12) no
O1 C23 H18 107.2(10) no
C22 C23 H17 110.5(12) no
C22 C23 H18 109.6(13) no
H17 C23 H18 107.1(19) no
N2 C24 C25 177.9(2) yes
C24 C25 C26 177.73(18) yes
C25 C26 C27 178.6(3) yes
C26 C27 C28 179.63(19) yes
O2 C28 C27 113.40(13) no
O2 C28 H19 107.9(12) no
O2 C28 H20 110.3(13) no
C27 C28 H19 108.8(14) no
C27 C28 H20 108.0(12) no
H19 C28 H20 108.3(15) no
C1 N1 C7 122.42(16) no
C1 N1 C19 117.21(15) no
C7 N1 C19 118.60(15) no
C4 N2 C13 122.30(15) no
C4 N2 C24 118.64(15) no
C13 N2 C24 119.01(16) no
C23 O1 H1 106.1(13) no
C28 O2 H2 105.7(16) no

loop_
_geom_bond_atom_site_label_1
_geom_bond_atom_site_label_2
_geom_bond_distance
_geom_bond_publ_flag
N1 C19 1.348(3) yes
C19 C20 1.198(3) yes
C20 C21 1.377(3) yes
C21 C22 1.194(3) yes
C22 C23 1.463(3) yes
N2 C24 1.346(3) yes
C24 C25 1.195(3) yes
C25 C26 1.375(3) yes
C26 C27 1.199(3) yes
C27 C28 1.462(3) yes
C1 C2 1.386(2) no
C1 C6 1.378(3) no
C1 N1 1.445(3) no
C2 C3 1.387(3) no
C2 H3 0.968(19) no
C3 C4 1.389(3) no
C3 H4 0.995(16) no
C4 C5 1.389(2) no
C4 N2 1.436(3) no
C5 C6 1.384(3) no
C5 H5 0.98(2) no
C6 H6 0.971(16) no
C7 C8 1.398(3) no
C7 C12 1.386(3) no
C7 N1 1.428(3) no
C8 C9 1.381(3) no
C8 H7 1.01(3) no
C9 C10 1.383(4) no
C9 H8 0.98(2) no
C10 C11 1.380(3) no
C10 H9 0.996(18) no
C11 C12 1.391(3) no
C11 H10 1.00(3) no
C12 H11 0.95(2) no
C13 C14 1.394(3) no
C13 C18 1.391(3) no
C13 N2 1.432(3) no
C14 C15 1.387(3) no
C14 H12 1.00(3) no
C15 C16 1.390(3) no
C15 H13 0.98(3) no
C16 C17 1.387(4) no
C16 H14 0.98(2) no
C17 C18 1.383(3) no
C17 H15 0.98(2) no
C18 H16 0.96(3) no
C23 O1 1.432(3) no
C23 H17 1.04(3) no
C23 H18 0.99(3) no
C28 O2 1.428(3) no
C28 H19 1.00(2) no
C28 H20 1.04(2) no
O1 H1 0.90(3) no
O2 H2 0.92(3) no

loop_
_geom_hbond_atom_site_label_D
_geom_hbond_atom_site_label_H
_geom_hbond_atom_site_label_A
_geom_hbond_site_symmetry_A
_geom_hbond_distance_DH
_geom_hbond_distance_HA
_geom_hbond_distance_DA
_geom_hbond_angle_DHA
_geom_hbond_publ_flag
O1 H1 O2 1_665 0.90(3) 1.93(3) 2.821(2) 168(3) yes
O2 H2 O1 2_745 0.92(3) 1.86(3) 2.777(2) 172(3) yes

loop_
_cod_related_entry_id
_cod_related_entry_database
_cod_related_entry_code
1 ChemSpider 30654347
